data_7228805
loop_
_publ_author_name
'Turunen, Lotta'
'Pan, Fangfang'
'Beyeh, Ngong Kodiah'
'Cetina, Mario'
'Trant, John'
'Ras, Robin H.A.'
'Rissanen, Kari'

_publ_section_title
;
 Halogen-Bonded Solvates of Tetrahaloethynyl Cavitands
;
_journal_name_full CrystEngComm
_journal_paper_doi 10.1039/C7CE01118K
_journal_year 2017
_chemical_formula_moiety 'C64 H68 I4 O8, C2 H3 N'
_chemical_formula_sum 'C66 H71 I4 N O8'
_chemical_formula_weight 1513.83
_space_group_crystal_system monoclinic
_space_group_IT_number 14
_space_group_name_Hall '-P 2yn'
_space_group_name_H-M_alt 'P 1 21/n 1'
_symmetry_space_group_name_Hall '-P 2yn'
_symmetry_space_group_name_H-M 'P 1 21/n 1'
_atom_sites_solution_hydrogens geom
_audit_creation_date 2017-05-12
_audit_creation_method
;
Olex2 1.2
(compiled 2016.11.30 svn.r3356 for OlexSys, GUI svn.r5269)
;
_audit_update_record
;
2017-06-14 deposited with the CCDC.
2017-07-31 downloaded from the CCDC.
;
_cell_angle_alpha 90
_cell_angle_beta 98.6494(16)
_cell_angle_gamma 90
_cell_formula_units_Z 4
_cell_length_a 14.2220(2)
_cell_length_b 24.9361(3)
_cell_length_c 18.1166(3)
_cell_measurement_reflns_used 8862
_cell_measurement_temperature 123.00(10)
_cell_measurement_theta_max 75.7550
_cell_measurement_theta_min 3.5320
_cell_volume 6351.82(16)
_computing_cell_refinement
;
CrysAlisPro, Agilent Technologies,
Version 1.171.37.35 (release 13-08-2014 CrysAlis171 .NET)
(compiled Aug 13 2014,18:06:01)
;
_computing_data_collection
;
CrysAlisPro, Agilent Technologies,
Version 1.171.37.35 (release 13-08-2014 CrysAlis171 .NET)
(compiled Aug 13 2014,18:06:01)
;
_computing_data_reduction
;
CrysAlisPro, Agilent Technologies,
Version 1.171.37.35 (release 13-08-2014 CrysAlis171 .NET)
(compiled Aug 13 2014,18:06:01)
;
_computing_molecular_graphics 'Olex2 (Dolomanov et al., 2009)'
_computing_publication_material 'Olex2 (Dolomanov et al., 2009)'
_computing_structure_refinement 'ShelXL (Sheldrick, 2015)'
_diffrn_ambient_environment N~2~
_diffrn_ambient_temperature 123.00(10)
_diffrn_detector 'CCD plate'
_diffrn_detector_area_resol_mean 5.1977
_diffrn_detector_type Atlas
_diffrn_measured_fraction_theta_full 0.9998
_diffrn_measured_fraction_theta_max 0.9758
_diffrn_measurement_details
;
#__ type_ start__ end____ width___ exp.time_
  1 omega  -42.00  -13.00   1.0000    1.5000
omega____ theta____ kappa____ phi______ frames
    -      -41.6513   37.0000   30.0000 29

#__ type_ start__ end____ width___ exp.time_
  2 omega  -49.00   30.00   1.0000    1.5000
omega____ theta____ kappa____ phi______ frames
    -      -41.6513   37.0000  -60.0000 79

#__ type_ start__ end____ width___ exp.time_
  3 omega  -50.00   -5.00   1.0000    1.5000
omega____ theta____ kappa____ phi______ frames
    -      -41.6513  125.0000  -30.0000 45

#__ type_ start__ end____ width___ exp.time_
  4 omega  -49.00   28.00   1.0000    1.5000
omega____ theta____ kappa____ phi______ frames
    -      -41.6513   37.0000 -120.0000 77

#__ type_ start__ end____ width___ exp.time_
  5 omega  -83.00  -56.00   1.0000    1.5000
omega____ theta____ kappa____ phi______ frames
    -      -41.6513  125.0000  -30.0000 27

#__ type_ start__ end____ width___ exp.time_
  6 omega   79.00  170.00   1.0000    5.0000
omega____ theta____ kappa____ phi______ frames
    -      112.0000   77.0000  -30.0000 91

#__ type_ start__ end____ width___ exp.time_
  7 omega  120.00  170.00   1.0000    5.0000
omega____ theta____ kappa____ phi______ frames
    -      112.0000   30.0000 -150.0000 50

#__ type_ start__ end____ width___ exp.time_
  8 omega  101.00  147.00   1.0000    5.0000
omega____ theta____ kappa____ phi______ frames
    -      112.0000  111.0000 -120.0000 46

#__ type_ start__ end____ width___ exp.time_
  9 omega   61.00   91.00   1.0000    5.0000
omega____ theta____ kappa____ phi______ frames
    -      112.0000  -30.0000  -60.0000 30

#__ type_ start__ end____ width___ exp.time_
 10 omega  106.00  132.00   1.0000    5.0000
omega____ theta____ kappa____ phi______ frames
    -      112.0000  -77.0000 -120.0000 26

#__ type_ start__ end____ width___ exp.time_
 11 omega   44.00  139.00   1.0000    5.0000
omega____ theta____ kappa____ phi______ frames
    -      112.0000  -61.0000 -180.0000 95

#__ type_ start__ end____ width___ exp.time_
 12 omega   37.00   91.00   1.0000    5.0000
omega____ theta____ kappa____ phi______ frames
    -      112.0000  -30.0000 -180.0000 54

#__ type_ start__ end____ width___ exp.time_
 13 omega   36.00   98.00   1.0000    5.0000
omega____ theta____ kappa____ phi______ frames
    -      112.0000 -111.0000   90.0000 62

#__ type_ start__ end____ width___ exp.time_
 14 omega   27.00   61.00   1.0000    1.5000
omega____ theta____ kappa____ phi______ frames
    -       41.6513 -125.0000  150.0000 34
;
_diffrn_measurement_device 'four-circle diffractometer'
_diffrn_measurement_device_type 'SuperNova, Single source at offset, Eos'
_diffrn_measurement_method '\w scans'
_diffrn_orient_matrix_UB_11 -0.0294556000
_diffrn_orient_matrix_UB_12 -0.0167759000
_diffrn_orient_matrix_UB_13 0.0751233000
_diffrn_orient_matrix_UB_21 -0.0532715000
_diffrn_orient_matrix_UB_22 -0.0488277000
_diffrn_orient_matrix_UB_23 -0.0380198000
_diffrn_orient_matrix_UB_31 0.0910559000
_diffrn_orient_matrix_UB_32 -0.0339581000
_diffrn_orient_matrix_UB_33 0.0176625000
_diffrn_radiation_monochromator mirror
_diffrn_radiation_probe x-ray
_diffrn_radiation_type 'Cu K\a'
_diffrn_radiation_wavelength 1.54184
_diffrn_reflns_av_R_equivalents 0.0448
_diffrn_reflns_av_unetI/netI 0.0580
_diffrn_reflns_Laue_measured_fraction_full 1.000
_diffrn_reflns_Laue_measured_fraction_max 1.000
_diffrn_reflns_limit_h_max 16
_diffrn_reflns_limit_h_min -14
_diffrn_reflns_limit_k_max 23
_diffrn_reflns_limit_k_min -29
_diffrn_reflns_limit_l_max 20
_diffrn_reflns_limit_l_min -21
_diffrn_reflns_number 25434
_diffrn_reflns_point_group_measured_fraction_full 1.000
_diffrn_reflns_point_group_measured_fraction_max 1.000
_diffrn_reflns_theta_full 66.749
_diffrn_reflns_theta_max 66.749
_diffrn_reflns_theta_min 3.038
_diffrn_source 'sealed X-ray tube'
_diffrn_source_type 'SuperNova (Cu) X-ray Source'
_exptl_absorpt_coefficient_mu 15.831
_exptl_absorpt_correction_T_max 0.721
_exptl_absorpt_correction_T_min 0.590
_exptl_absorpt_correction_type analytical
_exptl_absorpt_process_details
;
CrysAlisPro, Agilent Technologies,
Version 1.171.37.35 (release 13-08-2014 CrysAlis171 .NET)
(compiled Aug 13 2014,18:06:01)
Analytical numeric absorption correction using a multifaceted crystal
            model based on expressions derived by R.C. Clark & J.S. Reid.
(Clark, R. C. & Reid, J. S. (1995). Acta Cryst. A51, 887-897)
Empirical absorption correction using spherical harmonics,
 implemented in SCALE3 ABSPACK scaling algorithm.
;
_exptl_crystal_colour colourless
_exptl_crystal_colour_primary colourless
_exptl_crystal_density_diffrn 1.583
_exptl_crystal_description block
_exptl_crystal_F_000 3000
_exptl_crystal_size_max 0.2143
_exptl_crystal_size_mid 0.168
_exptl_crystal_size_min 0.1121
_refine_diff_density_max 1.967
_refine_diff_density_min -1.529
_refine_diff_density_rms 0.138
_refine_ls_extinction_method none
_refine_ls_goodness_of_fit_ref 1.016
_refine_ls_hydrogen_treatment constr
_refine_ls_matrix_type full
_refine_ls_number_parameters 717
_refine_ls_number_reflns 11246
_refine_ls_number_restraints 12
_refine_ls_restrained_S_all 1.018
_refine_ls_R_factor_all 0.0677
_refine_ls_R_factor_gt 0.0515
_refine_ls_shift/su_max 0.001
_refine_ls_shift/su_mean 0.000
_refine_ls_structure_factor_coef Fsqd
_refine_ls_weighting_details 'w=1/[\s^2^(Fo^2^)+(0.0707P)^2^+20.7338P] where P=(Fo^2^+2Fc^2^)/3'
_refine_ls_weighting_scheme calc
_refine_ls_wR_factor_gt 0.1329
_refine_ls_wR_factor_ref 0.1462
_reflns_Friedel_coverage 0.000
_reflns_number_gt 8938
_reflns_number_total 11246
_reflns_threshold_expression 'I > 2\s(I)'
_cod_data_source_file c7ce01118k2.cif
_cod_data_source_block 2_mecn
_cod_original_cell_volume 6351.82(17)
_cod_database_code 7228805
_chemical_oxdiff_formula 'C80 H80 O8 Br4 N2'
_shelx_space_group_comment
;
The symmetry employed for this shelxl refinement is uniquely defined
by the following loop, which should always be used as a source of
symmetry information in preference to the above space-group names.
They are only intended as comments.
;
_reflns_odcompleteness_completeness 99.98
_reflns_odcompleteness_iscentric 1
_reflns_odcompleteness_theta 66.97
_olex2_refinement_description
;
1. Fixed Uiso
 At 1.2 times of:
  All C(H) groups, All C(H,H) groups
 At 1.5 times of:
  All C(H,H,H) groups
2. Uiso/Uaniso restraints and constraints
Uanis(C64) \\sim Ueq, Uanis(C63) \\sim Ueq: with sigma of 0.01 and sigma for
terminal atoms of 0.02
3.a Ternary CH refined with riding coordinates:
 C10(H10), C20(H20), C30(H30), C40(H40)
3.b Secondary CH2 refined with riding coordinates:
 C9(H9A,H9B), C19(H19A,H19B), C29(H29A,H29B), C39(H39A,H39B), C41(H41A,H41B),
 C42(H42A,H42B), C43(H43A,H43B), C44(H44A,H44B), C45(H45A,H45B), C47(H47A,H47B),
  C48(H48A,H48B), C49(H49A,H49B), C50(H50A,H50B), C51(H51A,H51B), C53(H53A,
 H53B), C54(H54A,H54B), C55(H55A,H55B), C56(H56A,H56B), C57(H57A,H57B),
 C59(H59A,H59B), C60(H60A,H60B), C61(H61A,H61B), C62(H62A,H62B), C63(H63A,H63B)
3.c Aromatic/amide H refined with riding coordinates:
 C6(H6), C16(H16), C26(H26), C36(H36)
3.d Idealised Me refined as rotating group:
 C46(H46A,H46B,H46C), C52(H52A,H52B,H52C), C58(H58A,H58B,H58C), C64(H64A,H64B,
 H64C), C66(H66A,H66B,H66C)
;
_shelx_shelxl_version_number 2014/7
_olex2_submission_special_instructions 'No special instructions were received'

loop_
_space_group_symop_operation_xyz
'x, y, z'
'-x+1/2, y+1/2, -z+1/2'
'-x, -y, -z'
'x-1/2, -y-1/2, z-1/2'

loop_
_atom_site_label
_atom_site_type_symbol
_atom_site_fract_x
_atom_site_fract_y
_atom_site_fract_z
_atom_site_U_iso_or_equiv
_atom_site_adp_type
_atom_site_occupancy
_atom_site_site_symmetry_order
_atom_site_calc_flag
_atom_site_refinement_flags_posn
_atom_site_refinement_flags_adp
C1 C 0.3588(4) 0.3325(2) 0.7880(3) 0.0219(12) Uani 1 1 d . .
C2 C 0.4060(4) 0.3723(2) 0.8330(3) 0.0238(12) Uani 1 1 d . .
C3 C 0.5036(5) 0.3724(2) 0.8509(3) 0.0243(12) Uani 1 1 d . .
C4 C 0.5565(4) 0.3309(2) 0.8253(3) 0.0248(13) Uani 1 1 d . .
C5 C 0.5120(4) 0.2899(2) 0.7803(3) 0.0228(12) Uani 1 1 d . .
C6 C 0.4134(4) 0.2922(2) 0.7616(3) 0.0207(12) Uani 1 1 d . .
H6 H 0.3821 0.2654 0.7296 0.025 Uiso 1 1 calc R .
C7 C 0.5515(5) 0.4171(3) 0.8923(4) 0.0304(14) Uani 1 1 d . .
C8 C 0.5862(5) 0.4561(3) 0.9217(4) 0.0349(15) Uani 1 1 d . .
C9 C 0.7136(4) 0.3490(3) 0.7988(4) 0.0285(14) Uani 1 1 d . .
H9A H 0.6792 0.3773 0.7673 0.034 Uiso 1 1 calc R .
H9B H 0.7711 0.3655 0.8276 0.034 Uiso 1 1 calc R .
C10 C 0.5726(4) 0.2474(2) 0.7494(3) 0.0228(12) Uani 1 1 d . .
H10 H 0.6314 0.2427 0.7867 0.027 Uiso 1 1 calc R .
C11 C 0.6034(4) 0.2697(2) 0.6788(3) 0.0220(12) Uani 1 1 d . .
C12 C 0.6838(4) 0.3013(2) 0.6845(4) 0.0250(13) Uani 1 1 d . .
C13 C 0.7124(4) 0.3251(2) 0.6212(4) 0.0233(12) Uani 1 1 d . .
C14 C 0.6585(4) 0.3165(2) 0.5516(3) 0.0225(12) Uani 1 1 d . .
C15 C 0.5765(4) 0.2848(2) 0.5434(3) 0.0222(12) Uani 1 1 d . .
C16 C 0.5495(4) 0.2628(2) 0.6073(3) 0.0236(12) Uani 1 1 d . .
H16 H 0.4925 0.2424 0.6029 0.028 Uiso 1 1 calc R .
C17 C 0.7951(4) 0.3595(2) 0.6292(4) 0.0258(13) Uani 1 1 d . .
C18 C 0.8612(5) 0.3887(3) 0.6345(4) 0.0352(15) Uani 1 1 d . .
C19 C 0.6448(4) 0.3880(2) 0.4637(4) 0.0265(13) Uani 1 1 d . .
H19A H 0.6213 0.4063 0.5058 0.032 Uiso 1 1 calc R .
H19B H 0.6918 0.4118 0.4452 0.032 Uiso 1 1 calc R .
C20 C 0.5184(4) 0.2783(2) 0.4659(3) 0.0232(12) Uani 1 1 d . .
H20 H 0.5638 0.2827 0.4292 0.028 Uiso 1 1 calc R .
C21 C 0.4488(4) 0.3251(2) 0.4531(3) 0.0237(12) Uani 1 1 d . .
C22 C 0.4787(4) 0.3744(2) 0.4271(3) 0.0236(12) Uani 1 1 d . .
C23 C 0.4186(5) 0.4187(2) 0.4174(3) 0.0256(13) Uani 1 1 d . .
C24 C 0.3252(5) 0.4130(2) 0.4326(3) 0.0256(13) Uani 1 1 d . .
C25 C 0.2931(4) 0.3655(2) 0.4596(3) 0.0213(12) Uani 1 1 d . .
C26 C 0.3562(4) 0.3221(2) 0.4696(3) 0.0231(12) Uani 1 1 d . .
H26 H 0.3352 0.2893 0.4883 0.028 Uiso 1 1 calc R .
C27 C 0.4513(4) 0.4701(2) 0.3960(3) 0.0259(13) Uani 1 1 d . .
C28 C 0.4785(4) 0.5137(3) 0.3804(4) 0.0271(13) Uani 1 1 d . .
C29 C 0.2534(4) 0.4908(2) 0.4765(3) 0.0254(13) Uani 1 1 d . .
H29A H 0.2417 0.5277 0.4572 0.030 Uiso 1 1 calc R .
H29B H 0.3129 0.4911 0.5127 0.030 Uiso 1 1 calc R .
C30 C 0.1945(4) 0.3630(2) 0.4827(3) 0.0214(12) Uani 1 1 d . .
H30 H 0.1533 0.3886 0.4498 0.026 Uiso 1 1 calc R .
C31 C 0.2039(4) 0.3852(2) 0.5618(3) 0.0216(12) Uani 1 1 d . .
C32 C 0.1993(4) 0.4402(2) 0.5732(3) 0.0211(12) Uani 1 1 d . .
C33 C 0.2108(4) 0.4620(2) 0.6453(3) 0.0234(12) Uani 1 1 d . .
C34 C 0.2272(4) 0.4274(2) 0.7064(3) 0.0208(12) Uani 1 1 d . .
C35 C 0.2308(4) 0.3724(2) 0.6973(3) 0.0206(11) Uani 1 1 d . .
C36 C 0.2211(4) 0.3521(2) 0.6249(3) 0.0201(11) Uani 1 1 d . .
H36 H 0.2263 0.3145 0.6181 0.024 Uiso 1 1 calc R .
C37 C 0.2045(4) 0.5192(3) 0.6563(4) 0.0283(14) Uani 1 1 d . .
C38 C 0.2003(5) 0.5656(2) 0.6667(4) 0.0286(14) Uani 1 1 d . .
C39 C 0.3263(4) 0.4570(2) 0.8155(3) 0.0258(13) Uani 1 1 d . .
H39A H 0.3286 0.4901 0.8460 0.031 Uiso 1 1 calc R .
H39B H 0.3711 0.4615 0.7791 0.031 Uiso 1 1 calc R .
C40 C 0.2510(4) 0.3361(2) 0.7661(3) 0.0235(12) Uani 1 1 d . .
H40 H 0.2265 0.3555 0.8077 0.028 Uiso 1 1 calc R .
C41 C 0.5248(5) 0.1921(2) 0.7385(4) 0.0288(14) Uani 1 1 d . .
H41A H 0.5084 0.1799 0.7869 0.035 Uiso 1 1 calc R .
H41B H 0.4647 0.1959 0.7034 0.035 Uiso 1 1 calc R .
C42 C 0.5860(5) 0.1489(3) 0.7085(4) 0.0320(14) Uani 1 1 d . .
H42A H 0.5493 0.1150 0.7027 0.038 Uiso 1 1 calc R .
H42B H 0.5985 0.1598 0.6584 0.038 Uiso 1 1 calc R .
C43 C 0.6798(5) 0.1384(3) 0.7573(4) 0.0395(17) Uani 1 1 d . .
H43A H 0.6682 0.1326 0.8092 0.047 Uiso 1 1 calc R .
H43B H 0.7204 0.1706 0.7570 0.047 Uiso 1 1 calc R .
C44 C 0.7336(6) 0.0896(3) 0.7325(5) 0.0413(17) Uani 1 1 d . .
H44A H 0.7465 0.0956 0.6809 0.050 Uiso 1 1 calc R .
H44B H 0.7956 0.0863 0.7654 0.050 Uiso 1 1 calc R .
C45 C 0.6784(6) 0.0378(3) 0.7352(5) 0.0473(19) Uani 1 1 d . .
H45A H 0.6222 0.0387 0.6956 0.057 Uiso 1 1 calc R .
H45B H 0.6551 0.0355 0.7839 0.057 Uiso 1 1 calc R .
C46 C 0.7371(7) -0.0126(3) 0.7246(6) 0.060(2) Uani 1 1 d . .
H46A H 0.7522 -0.0134 0.6736 0.090 Uiso 1 1 calc GR .
H46B H 0.7004 -0.0446 0.7333 0.090 Uiso 1 1 calc GR .
H46C H 0.7963 -0.0120 0.7602 0.090 Uiso 1 1 calc GR .
C47 C 0.4706(5) 0.2235(2) 0.4502(4) 0.0279(13) Uani 1 1 d . .
H47A H 0.4286 0.2165 0.4880 0.033 Uiso 1 1 calc R .
H47B H 0.4303 0.2245 0.4006 0.033 Uiso 1 1 calc R .
C48 C 0.5415(5) 0.1780(3) 0.4515(4) 0.0317(14) Uani 1 1 d . .
H48A H 0.5749 0.1736 0.5032 0.038 Uiso 1 1 calc R .
H48B H 0.5896 0.1878 0.4197 0.038 Uiso 1 1 calc R .
C49 C 0.4973(5) 0.1247(3) 0.4248(5) 0.0388(16) Uani 1 1 d . .
H49A H 0.4661 0.1288 0.3725 0.047 Uiso 1 1 calc R .
H49B H 0.4473 0.1157 0.4553 0.047 Uiso 1 1 calc R .
C50 C 0.5672(5) 0.0784(3) 0.4289(5) 0.0422(18) Uani 1 1 d . .
H50A H 0.5956 0.0727 0.4816 0.051 Uiso 1 1 calc R .
H50B H 0.6192 0.0881 0.4006 0.051 Uiso 1 1 calc R .
C51 C 0.5217(6) 0.0264(3) 0.3977(5) 0.051(2) Uani 1 1 d . .
H51A H 0.4936 0.0321 0.3449 0.061 Uiso 1 1 calc R .
H51B H 0.4695 0.0169 0.4258 0.061 Uiso 1 1 calc R .
C52 C 0.5916(7) -0.0199(3) 0.4022(6) 0.061(3) Uani 1 1 d . .
H52A H 0.6305 -0.0165 0.3621 0.092 Uiso 1 1 calc GR .
H52B H 0.5566 -0.0539 0.3967 0.092 Uiso 1 1 calc GR .
H52C H 0.6329 -0.0192 0.4506 0.092 Uiso 1 1 calc GR .
C53 C 0.1462(4) 0.3076(2) 0.4730(3) 0.0224(12) Uani 1 1 d . .
H53A H 0.1445 0.2956 0.4207 0.027 Uiso 1 1 calc R .
H53B H 0.1845 0.2814 0.5058 0.027 Uiso 1 1 calc R .
C54 C 0.0454(5) 0.3085(3) 0.4916(4) 0.0291(14) Uani 1 1 d . .
H54A H 0.0071 0.3345 0.4583 0.035 Uiso 1 1 calc R .
H54B H 0.0472 0.3212 0.5436 0.035 Uiso 1 1 calc R .
C55 C -0.0034(5) 0.2539(3) 0.4835(4) 0.0350(16) Uani 1 1 d . .
H55A H -0.0160 0.2445 0.4298 0.042 Uiso 1 1 calc R .
H55B H 0.0409 0.2267 0.5089 0.042 Uiso 1 1 calc R .
C56 C -0.0957(6) 0.2507(4) 0.5148(5) 0.052(2) Uani 1 1 d . .
H56A H -0.1432 0.2745 0.4859 0.062 Uiso 1 1 calc R .
H56B H -0.0854 0.2632 0.5673 0.062 Uiso 1 1 calc R .
C57 C -0.1362(7) 0.1903(4) 0.5116(5) 0.060(2) Uani 1 1 d . .
H57A H -0.1598 0.1806 0.4591 0.071 Uiso 1 1 calc R .
H57B H -0.0840 0.1653 0.5306 0.071 Uiso 1 1 calc R .
C58 C -0.2136(7) 0.1845(4) 0.5564(8) 0.080(3) Uani 1 1 d . .
H58A H -0.2628 0.2113 0.5406 0.121 Uiso 1 1 calc GR .
H58B H -0.1885 0.1897 0.6093 0.121 Uiso 1 1 calc GR .
H58C H -0.2412 0.1485 0.5491 0.121 Uiso 1 1 calc GR .
C59 C 0.1980(4) 0.2820(2) 0.7570(3) 0.0261(13) Uani 1 1 d . .
H59A H 0.2213 0.2613 0.7168 0.031 Uiso 1 1 calc R .
H59B H 0.2136 0.2613 0.8039 0.031 Uiso 1 1 calc R .
C60 C 0.0914(5) 0.2873(3) 0.7388(4) 0.0318(14) Uani 1 1 d . .
H60A H 0.0752 0.2997 0.6865 0.038 Uiso 1 1 calc R .
H60B H 0.0701 0.3153 0.7713 0.038 Uiso 1 1 calc R .
C61 C 0.0361(6) 0.2359(3) 0.7482(4) 0.0446(19) Uani 1 1 d . .
H61A H 0.0496 0.2246 0.8011 0.054 Uiso 1 1 calc R .
H61B H -0.0328 0.2439 0.7369 0.054 Uiso 1 1 calc R .
C62 C 0.0572(6) 0.1901(3) 0.7006(5) 0.053(2) Uani 1 1 d . .
H62A H 0.1262 0.1821 0.7107 0.064 Uiso 1 1 calc R .
H62B H 0.0414 0.2004 0.6474 0.064 Uiso 1 1 calc R .
C63 C 0.0007(8) 0.1389(4) 0.7148(6) 0.072(3) Uani 1 1 d . U
H63A H 0.0043 0.1336 0.7693 0.086 Uiso 1 1 calc R .
H63B H -0.0670 0.1441 0.6935 0.086 Uiso 1 1 calc R .
C64 C 0.0378(11) 0.0893(5) 0.6808(10) 0.119(6) Uani 1 1 d . U
H64A H 0.0446 0.0965 0.6287 0.179 Uiso 1 1 calc GR .
H64B H -0.0070 0.0597 0.6828 0.179 Uiso 1 1 calc GR .
H64C H 0.0998 0.0796 0.7089 0.179 Uiso 1 1 calc GR .
I1 I 0.63940(4) 0.52115(2) 0.97751(3) 0.05214(16) Uani 1 1 d . .
I2 I 0.97647(3) 0.43534(2) 0.64310(3) 0.04671(15) Uani 1 1 d . .
I3 I 0.52099(3) 0.58713(2) 0.35828(2) 0.02876(11) Uani 1 1 d . .
I4 I 0.19497(4) 0.64471(2) 0.68196(3) 0.05099(16) Uani 1 1 d . .
O1 O 0.6541(3) 0.32959(17) 0.8495(2) 0.0276(9) Uani 1 1 d . .
O2 O 0.7416(3) 0.30835(17) 0.7523(2) 0.0259(9) Uani 1 1 d . .
O3 O 0.6904(3) 0.33959(17) 0.4898(2) 0.0277(9) Uani 1 1 d . .
O4 O 0.5681(3) 0.37952(17) 0.4060(2) 0.0282(9) Uani 1 1 d . .
O5 O 0.2647(3) 0.45628(17) 0.4167(2) 0.0259(9) Uani 1 1 d . .
O6 O 0.1770(3) 0.47494(16) 0.5137(2) 0.0236(9) Uani 1 1 d . .
O7 O 0.2331(3) 0.45009(16) 0.7766(2) 0.0253(9) Uani 1 1 d . .
O8 O 0.3555(3) 0.41255(16) 0.8629(2) 0.0259(9) Uani 1 1 d . .
C65 C 0.2659(6) 0.1770(4) 0.5773(5) 0.051(2) Uani 1 1 d . .
C66 C 0.2158(11) 0.1326(5) 0.5357(8) 0.102(5) Uani 1 1 d . .
H66A H 0.1864 0.1453 0.4864 0.153 Uiso 1 1 calc GR .
H66B H 0.1664 0.1190 0.5631 0.153 Uiso 1 1 calc GR .
H66C H 0.2610 0.1038 0.5298 0.153 Uiso 1 1 calc GR .
N1 N 0.3039(6) 0.2119(3) 0.6060(4) 0.0579(19) Uani 1 1 d . .

loop_
_atom_site_aniso_label
_atom_site_aniso_U_11
_atom_site_aniso_U_22
_atom_site_aniso_U_33
_atom_site_aniso_U_23
_atom_site_aniso_U_13
_atom_site_aniso_U_12
C1 0.032(3) 0.018(3) 0.014(3) -0.002(2) 0.000(2) -0.003(2)
C2 0.031(3) 0.020(3) 0.019(3) 0.003(2) 0.001(2) 0.000(2)
C3 0.036(3) 0.017(3) 0.019(3) -0.002(2) 0.003(2) -0.006(2)
C4 0.032(3) 0.022(3) 0.018(3) 0.005(2) -0.002(2) -0.003(2)
C5 0.034(3) 0.016(3) 0.018(3) 0.002(2) 0.004(2) 0.000(2)
C6 0.032(3) 0.016(3) 0.014(3) 0.002(2) 0.001(2) -0.005(2)
C7 0.032(3) 0.032(4) 0.024(3) -0.003(3) -0.004(3) -0.003(3)
C8 0.040(4) 0.032(4) 0.031(4) -0.006(3) 0.001(3) -0.002(3)
C9 0.026(3) 0.028(3) 0.028(3) 0.000(3) -0.007(3) -0.003(2)
C10 0.025(3) 0.015(3) 0.027(3) 0.001(2) -0.001(2) -0.003(2)
C11 0.026(3) 0.014(3) 0.026(3) 0.002(2) 0.005(2) 0.003(2)
C12 0.025(3) 0.017(3) 0.032(3) -0.002(2) 0.000(2) 0.006(2)
C13 0.021(3) 0.017(3) 0.032(3) -0.001(2) 0.005(2) 0.000(2)
C14 0.026(3) 0.019(3) 0.024(3) 0.000(2) 0.009(2) 0.002(2)
C15 0.029(3) 0.016(3) 0.022(3) -0.006(2) 0.005(2) 0.003(2)
C16 0.025(3) 0.017(3) 0.028(3) 0.000(2) 0.002(2) -0.003(2)
C17 0.025(3) 0.026(3) 0.029(3) -0.003(3) 0.009(2) -0.003(3)
C18 0.028(3) 0.040(4) 0.039(4) 0.001(3) 0.007(3) 0.004(3)
C19 0.033(3) 0.021(3) 0.029(3) 0.003(2) 0.016(3) -0.004(2)
C20 0.030(3) 0.023(3) 0.018(3) -0.001(2) 0.005(2) -0.003(2)
C21 0.036(3) 0.019(3) 0.016(3) -0.004(2) 0.004(2) -0.002(2)
C22 0.032(3) 0.025(3) 0.015(3) 0.001(2) 0.007(2) -0.004(2)
C23 0.038(3) 0.024(3) 0.016(3) 0.002(2) 0.005(2) -0.007(3)
C24 0.032(3) 0.028(3) 0.015(3) 0.002(2) -0.001(2) -0.003(3)
C25 0.026(3) 0.026(3) 0.011(3) -0.001(2) 0.000(2) 0.000(2)
C26 0.029(3) 0.026(3) 0.014(3) -0.003(2) 0.003(2) -0.008(2)
C27 0.032(3) 0.024(3) 0.024(3) 0.005(2) 0.008(3) 0.001(3)
C28 0.022(3) 0.032(3) 0.028(3) 0.008(3) 0.005(2) 0.004(2)
C29 0.029(3) 0.019(3) 0.026(3) 0.007(2) -0.001(2) -0.004(2)
C30 0.025(3) 0.021(3) 0.017(3) 0.005(2) 0.000(2) -0.005(2)
C31 0.025(3) 0.024(3) 0.016(3) 0.000(2) 0.003(2) -0.004(2)
C32 0.022(3) 0.022(3) 0.019(3) -0.001(2) 0.003(2) -0.004(2)
C33 0.024(3) 0.017(3) 0.030(3) -0.002(2) 0.006(2) -0.003(2)
C34 0.015(3) 0.021(3) 0.026(3) -0.003(2) -0.001(2) -0.002(2)
C35 0.023(3) 0.021(3) 0.018(3) -0.002(2) 0.003(2) -0.001(2)
C36 0.020(3) 0.019(3) 0.021(3) -0.004(2) 0.003(2) -0.004(2)
C37 0.029(3) 0.030(4) 0.026(3) 0.005(3) 0.002(3) -0.001(3)
C38 0.037(3) 0.018(3) 0.030(3) -0.003(2) 0.005(3) 0.001(2)
C39 0.034(3) 0.021(3) 0.022(3) -0.004(2) 0.003(2) 0.001(2)
C40 0.034(3) 0.019(3) 0.017(3) -0.003(2) 0.003(2) -0.003(2)
C41 0.035(3) 0.017(3) 0.033(3) 0.003(2) 0.001(3) -0.001(3)
C42 0.041(4) 0.021(3) 0.033(4) 0.001(3) 0.001(3) 0.002(3)
C43 0.042(4) 0.027(3) 0.047(4) -0.004(3) 0.002(3) -0.002(3)
C44 0.045(4) 0.034(4) 0.043(4) 0.000(3) 0.000(3) 0.010(3)
C45 0.048(4) 0.030(4) 0.061(5) -0.001(4) -0.001(4) 0.003(3)
C46 0.060(5) 0.034(4) 0.085(7) -0.006(4) 0.008(5) 0.012(4)
C47 0.037(3) 0.020(3) 0.027(3) -0.004(2) 0.003(3) -0.003(3)
C48 0.042(4) 0.029(3) 0.025(3) -0.004(3) 0.007(3) -0.003(3)
C49 0.037(4) 0.030(4) 0.048(4) -0.012(3) 0.002(3) -0.001(3)
C50 0.042(4) 0.030(4) 0.052(5) -0.006(3) -0.003(3) -0.002(3)
C51 0.057(5) 0.034(4) 0.059(5) -0.009(4) 0.001(4) 0.002(4)
C52 0.071(6) 0.027(4) 0.088(7) -0.010(4) 0.018(5) -0.001(4)
C53 0.026(3) 0.022(3) 0.019(3) -0.006(2) 0.003(2) -0.006(2)
C54 0.032(3) 0.029(3) 0.025(3) 0.000(3) 0.001(3) -0.007(3)
C55 0.047(4) 0.032(3) 0.028(3) -0.015(3) 0.012(3) -0.014(3)
C56 0.048(5) 0.066(6) 0.042(4) -0.016(4) 0.011(4) -0.028(4)
C57 0.062(6) 0.073(6) 0.045(5) -0.011(5) 0.015(4) -0.004(5)
C58 0.057(6) 0.056(6) 0.130(11) 0.007(6) 0.016(6) -0.013(5)
C59 0.036(3) 0.021(3) 0.021(3) 0.002(2) 0.005(3) -0.005(3)
C60 0.035(4) 0.029(3) 0.031(3) 0.000(3) 0.006(3) -0.010(3)
C61 0.055(5) 0.049(4) 0.030(4) 0.005(3) 0.005(3) -0.026(4)
C62 0.055(5) 0.048(5) 0.052(5) 0.005(4) -0.009(4) -0.022(4)
C63 0.092(6) 0.058(5) 0.056(5) 0.009(4) -0.017(5) -0.027(5)
C64 0.128(11) 0.056(7) 0.158(13) -0.023(8) -0.028(10) -0.018(7)
I1 0.0687(4) 0.0342(3) 0.0462(3) -0.0165(2) -0.0151(2) -0.0066(2)
I2 0.0242(2) 0.0421(3) 0.0733(4) -0.0010(2) 0.0055(2) -0.00831(18)
I3 0.0352(2) 0.0235(2) 0.0285(2) 0.00722(15) 0.00758(16) -0.00285(15)
I4 0.0657(3) 0.0244(2) 0.0668(4) -0.0108(2) 0.0224(3) 0.0067(2)
O1 0.032(2) 0.030(2) 0.019(2) 0.0012(17) -0.0024(17) -0.0020(18)
O2 0.024(2) 0.025(2) 0.027(2) 0.0000(17) -0.0023(17) -0.0010(17)
O3 0.030(2) 0.026(2) 0.030(2) -0.0010(18) 0.0133(18) -0.0022(18)
O4 0.035(2) 0.028(2) 0.024(2) 0.0002(18) 0.0116(18) -0.0030(18)
O5 0.031(2) 0.026(2) 0.021(2) 0.0068(17) 0.0023(17) -0.0009(17)
O6 0.026(2) 0.0186(19) 0.025(2) 0.0050(16) 0.0008(17) 0.0000(16)
O7 0.030(2) 0.024(2) 0.021(2) -0.0032(17) 0.0020(17) 0.0014(17)
O8 0.034(2) 0.024(2) 0.019(2) -0.0077(17) 0.0004(17) 0.0006(17)
C65 0.057(5) 0.054(5) 0.040(4) -0.001(4) 0.000(4) 0.000(4)
C66 0.133(12) 0.060(7) 0.100(10) -0.027(7) -0.029(9) -0.013(7)
N1 0.068(5) 0.050(4) 0.056(5) -0.006(4) 0.010(4) -0.003(4)

loop_
_atom_type_symbol
_atom_type_description
_atom_type_scat_dispersion_real
_atom_type_scat_dispersion_imag
_atom_type_scat_source
C C 0.0181 0.0091 'International Tables Vol C Tables 4.2.6.8 and 6.1.1.4'
H H 0.0000 0.0000 'International Tables Vol C Tables 4.2.6.8 and 6.1.1.4'
I I -0.3257 6.8362 'International Tables Vol C Tables 4.2.6.8 and 6.1.1.4'
N N 0.0311 0.0180 'International Tables Vol C Tables 4.2.6.8 and 6.1.1.4'
O O 0.0492 0.0322 'International Tables Vol C Tables 4.2.6.8 and 6.1.1.4'

loop_
_exptl_crystal_face_index_h
_exptl_crystal_face_index_k
_exptl_crystal_face_index_l
_exptl_crystal_face_perp_dist
_exptl_oxdiff_crystal_face_indexfrac_h
_exptl_oxdiff_crystal_face_indexfrac_k
_exptl_oxdiff_crystal_face_indexfrac_l
_exptl_oxdiff_crystal_face_x
_exptl_oxdiff_crystal_face_y
_exptl_oxdiff_crystal_face_z
2 -7 -10 0.0489 2.0000 -7.0000 -10.0000 -0.6927 0.6154 0.2432
-1 7 11 0.0498 -1.0000 7.0000 11.0000 0.7384 -0.7067 -0.1345
7 -7 4 0.0679 7.0000 -7.0000 4.0000 0.2117 -0.1832 0.9457
-7 7 -3 0.0962 -7.0000 7.0000 -3.0000 -0.1366 0.1452 -0.9281
0 15 -4 0.0882 -0.0000 15.0000 -4.0000 -0.5521 -0.5803 -0.5800
9 -3 -1 0.0756 9.0000 -3.0000 -1.0000 -0.2899 -0.2949 0.9037
-8 -8 4 0.0721 -8.0000 -8.0000 3.9999 0.6703 0.6647 -0.3861
2 -15 3 0.0676 2.0000 -15.0000 3.0000 0.4181 0.5118 0.7445

loop_
_geom_angle_atom_site_label_1
_geom_angle_atom_site_label_2
_geom_angle_atom_site_label_3
_geom_angle
C2 C1 C6 118.0(6)
C2 C1 C40 119.1(5)
C6 C1 C40 122.8(5)
C3 C2 C1 121.4(6)
C3 C2 O8 117.9(5)
O8 C2 C1 120.7(5)
C2 C3 C4 119.5(5)
C2 C3 C7 120.0(6)
C4 C3 C7 120.3(6)
C5 C4 C3 121.0(6)
O1 C4 C3 118.3(5)
O1 C4 C5 120.6(6)
C4 C5 C10 119.4(5)
C6 C5 C4 117.6(6)
C6 C5 C10 122.8(5)
C5 C6 C1 122.4(5)
C8 C7 C3 174.5(7)
C7 C8 I1 175.7(7)
O2 C9 O1 112.8(5)
C5 C10 C41 114.1(5)
C11 C10 C5 107.8(5)
C11 C10 C41 113.5(5)
C12 C11 C10 119.2(5)
C12 C11 C16 117.8(6)
C16 C11 C10 122.8(5)
C11 C12 C13 121.3(6)
C11 C12 O2 120.9(6)
O2 C12 C13 117.8(5)
C12 C13 C17 120.0(6)
C14 C13 C12 119.2(5)
C14 C13 C17 120.7(6)
C13 C14 C15 121.4(6)
C13 C14 O3 117.5(5)
O3 C14 C15 121.1(5)
C14 C15 C20 119.0(5)
C16 C15 C14 117.8(5)
C16 C15 C20 123.2(5)
C15 C16 C11 122.6(5)
C18 C17 C13 178.1(7)
C17 C18 I2 177.6(6)
O4 C19 O3 112.7(5)
C15 C20 C47 115.3(5)
C21 C20 C15 108.0(5)
C21 C20 C47 113.2(5)
C22 C21 C20 119.9(6)
C26 C21 C20 122.5(5)
C26 C21 C22 117.6(6)
C23 C22 C21 121.7(6)
O4 C22 C21 120.5(5)
O4 C22 C23 117.6(5)
C22 C23 C24 118.4(6)
C22 C23 C27 121.7(6)
C24 C23 C27 119.9(6)
C25 C24 C23 121.9(6)
O5 C24 C23 117.2(5)
O5 C24 C25 120.9(6)
C24 C25 C26 117.9(6)
C24 C25 C30 119.8(5)
C26 C25 C30 122.1(5)
C21 C26 C25 122.5(5)
C28 C27 C23 177.9(7)
C27 C28 I3 177.4(6)
O5 C29 O6 112.3(5)
C25 C30 C53 114.7(5)
C31 C30 C25 106.9(5)
C31 C30 C53 114.0(5)
C32 C31 C30 119.9(5)
C32 C31 C36 117.8(5)
C36 C31 C30 122.2(5)
C31 C32 C33 121.4(5)
O6 C32 C31 120.8(5)
O6 C32 C33 117.7(5)
C32 C33 C37 120.8(6)
C34 C33 C32 118.7(5)
C34 C33 C37 120.5(6)
C35 C34 C33 121.5(5)
C35 C34 O7 121.2(5)
O7 C34 C33 117.1(5)
C34 C35 C36 118.2(5)
C34 C35 C40 119.6(5)
C36 C35 C40 122.0(5)
C35 C36 C31 122.3(5)
C38 C37 C33 178.7(8)
C37 C38 I4 178.5(7)
O7 C39 O8 111.8(5)
C1 C40 C35 107.6(5)
C1 C40 C59 115.6(5)
C35 C40 C59 113.7(5)
C42 C41 C10 114.4(5)
C43 C42 C41 114.4(6)
C42 C43 C44 113.6(6)
C45 C44 C43 112.4(7)
C44 C45 C46 113.5(7)
C48 C47 C20 112.9(5)
C47 C48 C49 114.1(6)
C48 C49 C50 114.5(6)
C49 C50 C51 113.1(6)
C50 C51 C52 113.0(7)
C54 C53 C30 112.3(5)
C53 C54 C55 113.3(6)
C56 C55 C54 114.8(6)
C55 C56 C57 111.3(7)
C58 C57 C56 111.4(8)
C60 C59 C40 114.0(5)
C59 C60 C61 114.9(6)
C62 C61 C60 115.3(7)
C61 C62 C63 112.3(8)
C64 C63 C62 112.6(11)
C4 O1 C9 116.8(4)
C12 O2 C9 116.0(4)
C14 O3 C19 115.6(5)
C22 O4 C19 116.7(5)
C24 O5 C29 117.1(4)
C32 O6 C29 116.3(4)
C34 O7 C39 115.6(5)
C2 O8 C39 116.6(5)
N1 C65 C66 176.9(11)

loop_
_geom_bond_atom_site_label_1
_geom_bond_atom_site_label_2
_geom_bond_distance
C1 C2 1.392(8)
C1 C6 1.397(8)
C1 C40 1.527(8)
C2 C3 1.377(9)
C2 O8 1.391(7)
C3 C4 1.400(9)
C3 C7 1.455(8)
C4 C5 1.398(8)
C4 O1 1.392(7)
C5 C6 1.394(8)
C5 C10 1.526(8)
C7 C8 1.180(10)
C8 I1 1.999(7)
C9 O1 1.423(8)
C9 O2 1.414(8)
C10 C11 1.518(8)
C10 C41 1.535(8)
C11 C12 1.381(9)
C11 C16 1.413(8)
C12 C13 1.403(9)
C12 O2 1.383(7)
C13 C14 1.392(9)
C13 C17 1.445(8)
C14 C15 1.397(8)
C14 O3 1.394(7)
C15 C16 1.387(9)
C15 C20 1.527(8)
C17 C18 1.182(10)
C18 I2 1.998(7)
C19 O3 1.417(7)
C19 O4 1.408(8)
C20 C21 1.525(8)
C20 C47 1.533(8)
C21 C22 1.405(8)
C21 C26 1.396(9)
C22 C23 1.392(9)
C22 O4 1.388(7)
C23 C24 1.404(9)
C23 C27 1.436(8)
C24 C25 1.385(8)
C24 O5 1.383(8)
C25 C26 1.401(9)
C25 C30 1.524(8)
C27 C28 1.201(9)
C28 I3 1.989(6)
C29 O5 1.411(8)
C29 O6 1.418(7)
C30 C31 1.523(8)
C30 C53 1.542(8)
C31 C32 1.390(8)
C31 C36 1.400(8)
C32 C33 1.400(8)
C32 O6 1.383(7)
C33 C34 1.397(9)
C33 C37 1.444(9)
C34 C35 1.382(8)
C34 O7 1.383(7)
C35 C36 1.394(8)
C35 C40 1.534(8)
C37 C38 1.175(9)
C38 I4 1.995(6)
C39 O7 1.415(7)
C39 O8 1.426(7)
C40 C59 1.542(8)
C41 C42 1.534(9)
C42 C43 1.508(10)
C43 C44 1.541(10)
C44 C45 1.516(11)
C45 C46 1.538(11)
C47 C48 1.517(9)
C48 C49 1.517(9)
C49 C50 1.518(10)
C50 C51 1.519(10)
C51 C52 1.519(11)
C53 C54 1.522(8)
C54 C55 1.526(9)
C55 C56 1.509(10)
C56 C57 1.610(13)
C57 C58 1.470(14)
C59 C60 1.509(9)
C60 C61 1.526(9)
C61 C62 1.488(12)
C62 C63 1.549(12)
C63 C64 1.512(18)
C65 C66 1.462(13)
C65 N1 1.112(11)
